data_1576020
loop_
_publ_author_name
'Nishimura, Kazutoshi'
'Iwamoto, Hiroki'
'Nishii, Yuji'
'Hirano, Koji'

_publ_section_title
;
 Synthesis of dibenzoarsole derivatives from biarylborates <i>via</i> the
 twofold formation of C-As bonds using arsenium dication equivalents.
;
_journal_issue 45
_journal_name_full 'Chemical science'
_journal_page_first 21433
_journal_page_last 21439
_journal_paper_doi 10.1039/d5sc05528h
_journal_volume 16
_journal_year 2025
_chemical_formula_moiety 'C19 H11 As S'
_chemical_formula_sum 'C19 H11 As S'
_chemical_formula_weight 346.26
_space_group_crystal_system triclinic
_space_group_IT_number 2
_space_group_name_Hall '-P 1'
_space_group_name_H-M_alt 'P -1'
_atom_sites_solution_hydrogens geom
_atom_sites_solution_primary dual
_audit_creation_date 2023-10-14
_audit_creation_method
;
Olex2 1.5
(compiled 2023.08.24 svn.re1ec1418 for OlexSys, GUI svn.r6817)
;
_audit_update_record
;
2024-01-31 deposited with the CCDC.	2025-10-10 downloaded from the CCDC.
;
_cell_angle_alpha 70.661(6)
_cell_angle_beta 83.531(6)
_cell_angle_gamma 83.032(6)
_cell_formula_units_Z 2
_cell_length_a 7.6593(5)
_cell_length_b 8.7731(6)
_cell_length_c 11.3505(8)
_cell_measurement_reflns_used 4302
_cell_measurement_temperature 123(2)
_cell_measurement_theta_max 75.9500
_cell_measurement_theta_min 4.1190
_cell_volume 712.21(9)
_computing_cell_refinement 'CrysAlisPro 1.171.42.81a (Rigaku OD, 2023)'
_computing_data_collection 'CrysAlisPro 1.171.42.81a (Rigaku OD, 2023)'
_computing_data_reduction 'CrysAlisPro 1.171.42.81a (Rigaku OD, 2023)'
_computing_molecular_graphics 'Olex2 1.5 (Dolomanov et al., 2009)'
_computing_publication_material 'Olex2 1.5 (Dolomanov et al., 2009)'
_computing_structure_refinement 'SHELXL 2017/1 (Sheldrick, 2015)'
_computing_structure_solution 'SHELXT 2018/2 (Sheldrick, 2018)'
_diffrn_ambient_temperature 123(2)
_diffrn_detector 'Hybrid Pixel Array Detector'
_diffrn_detector_area_resol_mean 10.0000
_diffrn_detector_type HyPix
_diffrn_measured_fraction_theta_full 0.984
_diffrn_measured_fraction_theta_max 0.941
_diffrn_measurement_details
;
List of Runs (angles in degrees, time in seconds):

  # Type    Start    End  Width  t~exp~   \w     \q     \k     \f   Frames
#--------------------------------------------------------------------------
  1  \w    -54.00  -9.00   0.50    0.37    --  -42.55  98.00-162.00   90
  2  \w     -6.00  27.00   0.50    0.37    --  -42.55  98.00-162.00   66
  3  \w    -17.00  74.00   0.50    0.37    --   42.55 -98.00  90.00  182
  4  \w    127.00 153.00   0.50    1.48    --   96.50  98.00-162.00   52
  5  \w     89.00 115.00   0.50    1.48    --   96.50  98.00-162.00   52
  6  \w   -105.00 -61.00   0.50    1.48    -- -111.75  98.00-162.00   88
  7  \w    -36.00   2.00   0.50    0.37    --   42.55 -19.00  90.00   76
  8  \w     51.00  92.00   0.50    0.37    --   42.55-125.00 -60.00   82
  9  \w    -35.00  20.00   0.50    0.37    --   42.55 -37.00   0.00  110
 10  \w     60.00  85.00   0.50    0.37    --   42.55-125.00 120.00   50
 11  \w    -29.00   4.00   0.50    0.37    --   42.55 -19.00-150.00   66
 12  \w    -26.00  42.00   0.50    0.37    --   42.55 -57.00 -60.00  136
 13  \w     75.00 101.00   0.50    1.48    --   96.50  45.00 -60.00   52
 14  \w    102.00 156.00   0.50    1.48    --   96.50  45.00 150.00  108
 15  \w     22.00  47.00   0.50    1.48    --   96.50 -61.00 -90.00   50
 16  \w     23.00  50.00   0.50    1.48    --   96.50 -61.00-180.00   54
 17  \w     22.00  50.00   0.50    1.48    --   96.50 -61.00  30.00   56
 18  \w     62.00 102.00   0.50    1.48    --   96.50 -98.00  90.00   80
 19  \w    110.00 155.00   0.50    1.48    --   96.50  45.00 -60.00   90
 20  \w     83.00 108.00   0.50    1.48    --   96.50  45.00-180.00   50
 21  \w   -109.00 -54.00   0.50    1.48    -- -111.75 125.00 -30.00  110
 22  \w   -125.00 -73.00   0.50    1.48    -- -111.75-125.00 120.00  104
 23  \w   -103.00 -78.00   0.50    1.48    -- -111.75 125.00   0.00   50
 24  \w   -165.00-134.00   0.50    1.48    -- -111.75-125.00 120.00   62
 25  \w   -120.00 -37.00   0.50    1.48    -- -111.75 136.00-100.84  166
 26  \w   -164.00-136.00   0.50    1.48    -- -111.75 -77.00-180.00   56
 27  \w   -145.00 -88.00   0.50    1.48    -- -111.75 -61.00  30.00  114
 28  \w   -176.00-149.00   0.50    1.48    -- -111.75 -61.00  30.00   54
 29  \w   -125.00 -39.00   0.50    1.48    -- -111.75 143.00  39.85  172
 30  \w   -105.00 -40.00   0.50    1.48    -- -111.75 125.00-150.00  130
 31  \w   -166.00 -92.00   0.50    1.48    -- -111.75 -94.00 150.00  148
 32  \w    -85.00 -48.00   0.50    1.48    -- -111.75  61.00-120.00   74
 33  \w    -68.00 -42.00   0.50    1.48    -- -111.75  77.00 150.00   52
 34  \w    -89.00 -41.00   0.50    1.48    -- -111.75 125.00 -60.00   96
 35  \w   -125.00 -75.00   0.50    1.48    -- -111.75  77.00 150.00  100
 36  \w    -62.00 -36.00   0.50    1.48    -- -111.75  45.00-180.00   52
 37  \w   -142.00 -95.00   0.50    1.48    -- -111.75-125.00-120.00   94
 38  \w   -123.00 -83.00   0.50    1.48    -- -111.75 -77.00-180.00   80
 39  \w   -159.00 -99.00   0.50    1.48    -- -111.75 -98.00  90.00  120
;
_diffrn_measurement_device 'four-circle diffractometer'
_diffrn_measurement_device_type 'XtaLAB Synergy, Single source at offset/far, HyPix'
_diffrn_measurement_method '\w scans'
_diffrn_orient_matrix_type 'CrysAlisPro convention (1999,Acta A55,543-557)'
_diffrn_orient_matrix_UB_11 0.1001731000
_diffrn_orient_matrix_UB_12 0.1212965000
_diffrn_orient_matrix_UB_13 -0.1095130000
_diffrn_orient_matrix_UB_21 0.1562460000
_diffrn_orient_matrix_UB_22 -0.0254158000
_diffrn_orient_matrix_UB_23 0.0809435000
_diffrn_orient_matrix_UB_31 0.0828259000
_diffrn_orient_matrix_UB_32 -0.1398392000
_diffrn_orient_matrix_UB_33 -0.0476485000
_diffrn_radiation_monochromator mirror
_diffrn_radiation_probe x-ray
_diffrn_radiation_type 'Cu K\a'
_diffrn_radiation_wavelength 1.54184
_diffrn_reflns_av_R_equivalents 0.0538
_diffrn_reflns_av_unetI/netI 0.0637
_diffrn_reflns_Laue_measured_fraction_full 0.984
_diffrn_reflns_Laue_measured_fraction_max 0.941
_diffrn_reflns_limit_h_max 9
_diffrn_reflns_limit_h_min -9
_diffrn_reflns_limit_k_max 10
_diffrn_reflns_limit_k_min -11
_diffrn_reflns_limit_l_max 13
_diffrn_reflns_limit_l_min -14
_diffrn_reflns_number 6646
_diffrn_reflns_point_group_measured_fraction_full 0.984
_diffrn_reflns_point_group_measured_fraction_max 0.941
_diffrn_reflns_theta_full 67.684
_diffrn_reflns_theta_max 76.712
_diffrn_reflns_theta_min 4.140
_diffrn_source 'micro-focus sealed X-ray tube'
_diffrn_source_type 'PhotonJet (Cu) X-ray Source'
_exptl_absorpt_coefficient_mu 4.486
_exptl_absorpt_correction_T_max 1.00000
_exptl_absorpt_correction_T_min 0.73777
_exptl_absorpt_correction_type multi-scan
_exptl_absorpt_process_details
;
CrysAlisPro 1.171.42.81a (Rigaku Oxford Diffraction, 2023)
Empirical absorption correction using spherical harmonics,
implemented in SCALE3 ABSPACK scaling algorithm.
;
_exptl_crystal_colour yellow
_exptl_crystal_colour_primary yellow
_exptl_crystal_density_diffrn 1.615
_exptl_crystal_description plate
_exptl_crystal_F_000 348
_exptl_crystal_size_max 0.132
_exptl_crystal_size_mid 0.072
_exptl_crystal_size_min 0.046
_refine_diff_density_max 1.415
_refine_diff_density_min -0.945
_refine_diff_density_rms 0.161
_refine_ls_extinction_method none
_refine_ls_goodness_of_fit_ref 1.049
_refine_ls_hydrogen_treatment constr
_refine_ls_matrix_type full
_refine_ls_number_parameters 190
_refine_ls_number_reflns 2821
_refine_ls_number_restraints 0
_refine_ls_restrained_S_all 1.049
_refine_ls_R_factor_all 0.0753
_refine_ls_R_factor_gt 0.0697
_refine_ls_shift/su_max 0.000
_refine_ls_shift/su_mean 0.000
_refine_ls_structure_factor_coef Fsqd
_refine_ls_weighting_details 'w=1/[\s^2^(Fo^2^)+(0.1357P)^2^+0.4966P] where P=(Fo^2^+2Fc^2^)/3'
_refine_ls_weighting_scheme calc
_refine_ls_wR_factor_gt 0.1810
_refine_ls_wR_factor_ref 0.1901
_reflns_Friedel_coverage 0.000
_reflns_number_gt 2483
_reflns_number_total 2821
_reflns_threshold_expression 'I > 2\s(I)'
_cod_data_source_file d5sc05528h2.cif
_cod_data_source_block nishimura_231014_autored
_cod_depositor_comments 'Adding full bibliography for 1576020.cif.'
_cod_database_code 1576020
_shelx_shelxl_version_number 2017/1
_chemical_oxdiff_formula 'C38 H22 As2 S2'
_shelx_space_group_comment
;
The symmetry employed for this shelxl refinement is uniquely defined
by the following loop, which should always be used as a source of
symmetry information in preference to the above space-group names.
They are only intended as comments.
;
_shelx_estimated_absorpt_t_max 0.807
_shelx_estimated_absorpt_t_min 0.593
_olex2_refinement_description
;
1. Fixed Uiso
 At 1.2 times of:
  All C(H) groups
2.a Aromatic/amide H refined with riding coordinates:
 C20(H20), C21(H21), C4(H4), C5(H5), C16(H16), C18(H18), C17(H17), C7(H7),
 C14(H14), C6(H6), C15(H15)
;
_olex2_submission_special_instructions 'No special instructions were received'
_oxdiff_exptl_absorpt_empirical_details
;
Empirical correction (ABSPACK) includes:
- Absorption correction using spherical harmonics
- Frame scaling
;
_oxdiff_exptl_absorpt_empirical_full_max 1.978
_oxdiff_exptl_absorpt_empirical_full_min 0.607

loop_
_space_group_symop_operation_xyz
'x, y, z'
'-x, -y, -z'

loop_
_atom_site_label
_atom_site_type_symbol
_atom_site_fract_x
_atom_site_fract_y
_atom_site_fract_z
_atom_site_U_iso_or_equiv
_atom_site_adp_type
_atom_site_occupancy
_atom_site_site_symmetry_order
_atom_site_calc_flag
_atom_site_refinement_flags_posn
_atom_site_refinement_flags_adp
_atom_site_refinement_flags_occupancy
_atom_site_disorder_assembly
_atom_site_disorder_group
As10 As 0.82064(6) 0.30523(6) 0.82014(4) 0.0453(3) Uani 1 1 d . . . . .
S9 S 0.72968(15) 0.02568(13) 0.70261(11) 0.0480(3) Uani 1 1 d . . . . .
C19 C 0.4148(6) 0.5152(6) 1.0306(4) 0.0492(11) Uani 1 1 d . . . . .
C2 C 0.5095(6) 0.1612(5) 0.8389(4) 0.0446(9) Uani 1 1 d . . . . .
C1 C 0.6771(6) 0.1639(5) 0.7816(4) 0.0435(9) Uani 1 1 d . . . . .
C13 C 0.8197(6) 0.4926(5) 0.6662(4) 0.0413(8) Uani 1 1 d . . . . .
C11 C 0.6008(6) 0.3678(6) 0.9074(4) 0.0484(10) Uani 1 1 d . . . . .
C3 C 0.4159(6) 0.0390(5) 0.8194(4) 0.0486(10) Uani 1 1 d . . . . .
C20 C 0.2744(6) 0.4262(7) 1.0249(4) 0.0527(11) Uani 1 1 d . . . . .
H20 H 0.163739 0.446560 1.062546 0.063 Uiso 1 1 calc R U . . .
C21 C 0.2970(6) 0.3117(6) 0.9659(4) 0.0497(11) Uani 1 1 d . . . . .
H21 H 0.202638 0.255027 0.964490 0.060 Uiso 1 1 calc R U . . .
C12 C 0.4643(6) 0.2788(6) 0.9065(4) 0.0487(10) Uani 1 1 d . . . . .
C8 C 0.5200(6) -0.0433(5) 0.7447(5) 0.0514(11) Uani 1 1 d . . . . .
C4 C 0.2441(7) -0.0086(6) 0.8623(5) 0.0569(13) Uani 1 1 d . . . . .
H4 H 0.170877 0.041914 0.912191 0.068 Uiso 1 1 calc R U . . .
C5 C 0.1855(8) -0.1320(6) 0.8290(6) 0.0702(17) Uani 1 1 d . . . . .
H5 H 0.072508 -0.163217 0.857483 0.084 Uiso 1 1 calc R U . . .
C16 C 0.8336(8) 0.7681(6) 0.4579(6) 0.0612(13) Uani 1 1 d . . . . .
H16 H 0.836406 0.860949 0.388153 0.073 Uiso 1 1 calc R U . . .
C18 C 0.9372(9) 0.6040(9) 0.6519(5) 0.0704(17) Uani 1 1 d . . . . .
H18 H 1.014935 0.586708 0.713310 0.084 Uiso 1 1 calc R U . . .
C17 C 0.9430(9) 0.7427(7) 0.5473(5) 0.0660(15) Uani 1 1 d . . . . .
H17 H 1.023181 0.817570 0.539774 0.079 Uiso 1 1 calc R U . . .
C7 C 0.4595(8) -0.1651(6) 0.7114(7) 0.0649(15) Uani 1 1 d . . . . .
H7 H 0.531253 -0.215793 0.661056 0.078 Uiso 1 1 calc R U . . .
C14 C 0.7083(9) 0.5194(7) 0.5726(6) 0.0685(16) Uani 1 1 d . . . . .
H14 H 0.627884 0.445027 0.579294 0.082 Uiso 1 1 calc R U . . .
C6 C 0.2916(8) -0.2098(6) 0.7542(7) 0.0721(18) Uani 1 1 d . . . . .
H6 H 0.249227 -0.291691 0.733218 0.087 Uiso 1 1 calc R U . . .
C15 C 0.7167(10) 0.6560(9) 0.4697(8) 0.096(3) Uani 1 1 d . . . . .
H15 H 0.641666 0.673156 0.406694 0.115 Uiso 1 1 calc R U . . .

loop_
_atom_site_aniso_label
_atom_site_aniso_U_11
_atom_site_aniso_U_22
_atom_site_aniso_U_33
_atom_site_aniso_U_23
_atom_site_aniso_U_13
_atom_site_aniso_U_12
As10 0.0406(3) 0.0618(4) 0.0285(3) -0.0084(2) -0.0023(2) -0.0035(2)
S9 0.0448(6) 0.0424(5) 0.0492(6) -0.0052(4) 0.0003(5) -0.0054(4)
C19 0.043(2) 0.076(3) 0.0214(17) -0.0078(18) -0.0083(16) 0.003(2)
C2 0.041(2) 0.051(2) 0.0283(18) 0.0055(16) -0.0040(16) -0.0031(17)
C1 0.042(2) 0.048(2) 0.0329(19) -0.0013(16) -0.0051(16) -0.0053(17)
C13 0.042(2) 0.050(2) 0.0308(18) -0.0130(16) 0.0008(16) -0.0055(17)
C11 0.044(2) 0.073(3) 0.0209(17) -0.0073(18) -0.0065(16) 0.001(2)
C3 0.045(2) 0.042(2) 0.040(2) 0.0126(17) -0.0063(18) -0.0029(17)
C20 0.041(2) 0.086(3) 0.0262(19) -0.012(2) -0.0033(16) -0.003(2)
C21 0.041(2) 0.073(3) 0.0260(18) -0.0035(18) -0.0042(16) -0.003(2)
C12 0.046(2) 0.066(3) 0.0222(18) -0.0003(17) -0.0046(16) 0.001(2)
C8 0.043(2) 0.039(2) 0.056(3) 0.0071(18) -0.005(2) -0.0046(17)
C4 0.044(2) 0.047(2) 0.054(3) 0.018(2) -0.004(2) -0.0038(19)
C5 0.049(3) 0.048(3) 0.083(4) 0.025(3) -0.015(3) -0.009(2)
C16 0.063(3) 0.043(2) 0.063(3) -0.001(2) 0.005(3) -0.005(2)
C18 0.072(3) 0.108(4) 0.033(2) -0.010(3) -0.001(2) -0.051(3)
C17 0.076(4) 0.080(4) 0.046(3) -0.021(3) 0.018(3) -0.043(3)
C7 0.051(3) 0.041(2) 0.088(4) 0.002(2) -0.013(3) -0.005(2)
C14 0.070(3) 0.055(3) 0.069(3) 0.011(2) -0.033(3) -0.023(2)
C6 0.052(3) 0.036(2) 0.107(5) 0.009(3) -0.015(3) -0.007(2)
C15 0.085(5) 0.076(4) 0.097(5) 0.033(4) -0.055(4) -0.026(3)

loop_
_atom_type_symbol
_atom_type_description
_atom_type_scat_dispersion_real
_atom_type_scat_dispersion_imag
_atom_type_scat_source
C C 0.0181 0.0091 'International Tables Vol C Tables 4.2.6.8 and 6.1.1.4'
H H 0.0000 0.0000 'International Tables Vol C Tables 4.2.6.8 and 6.1.1.4'
As As -0.9300 1.0051 'International Tables Vol C Tables 4.2.6.8 and 6.1.1.4'
S S 0.3331 0.5567 'International Tables Vol C Tables 4.2.6.8 and 6.1.1.4'

loop_
_exptl_crystal_face_index_h
_exptl_crystal_face_index_k
_exptl_crystal_face_index_l
_exptl_crystal_face_perp_dist
0 -5 0 0.0526
2 0 -6 0.0417
0 6 1 0.0613
-2 0 6 0.0212
1 -5 -4 0.0703
4 0 5 0.0172
-2 5 3 0.0567
-4 0 -5 0.0267

loop_
_geom_angle_atom_site_label_1
_geom_angle_atom_site_label_2
_geom_angle_atom_site_label_3
_geom_angle
_geom_angle_site_symmetry_1
_geom_angle_site_symmetry_3
_geom_angle_publ_flag
C1 As10 C13 101.99(17) . . ?
C1 As10 C11 84.1(2) . . ?
C13 As10 C11 98.95(18) . . ?
C1 S9 C8 90.7(2) . . ?
C11 C19 C19 117.4(6) 2_667 2_667 ?
C11 C19 C20 124.2(4) 2_667 . ?
C20 C19 C19 118.4(6) . 2_667 ?
C1 C2 C3 111.3(4) . . ?
C1 C2 C12 114.7(4) . . ?
C3 C2 C12 134.0(4) . . ?
S9 C1 As10 131.2(3) . . ?
C2 C1 As10 113.8(4) . . ?
C2 C1 S9 114.5(4) . . ?
C18 C13 As10 117.3(4) . . ?
C18 C13 C14 118.2(5) . . ?
C14 C13 As10 124.5(4) . . ?
C19 C11 As10 124.2(4) 2_667 . ?
C12 C11 As10 112.5(4) . . ?
C12 C11 C19 123.3(4) . 2_667 ?
C8 C3 C2 111.6(4) . . ?
C8 C3 C4 117.4(5) . . ?
C4 C3 C2 131.0(5) . . ?
C19 C20 H20 119.0 . . ?
C21 C20 C19 122.0(4) . . ?
C21 C20 H20 119.0 . . ?
C20 C21 H21 119.9 . . ?
C20 C21 C12 120.3(5) . . ?
C12 C21 H21 119.9 . . ?
C11 C12 C2 114.5(4) . . ?
C11 C12 C21 118.5(5) . . ?
C21 C12 C2 126.9(5) . . ?
C3 C8 S9 111.8(4) . . ?
C7 C8 S9 125.4(4) . . ?
C7 C8 C3 122.8(5) . . ?
C3 C4 H4 120.4 . . ?
C5 C4 C3 119.2(6) . . ?
C5 C4 H4 120.4 . . ?
C4 C5 H5 119.1 . . ?
C6 C5 C4 121.9(5) . . ?
C6 C5 H5 119.1 . . ?
C17 C16 H16 120.3 . . ?
C17 C16 C15 119.5(5) . . ?
C15 C16 H16 120.3 . . ?
C13 C18 H18 119.3 . . ?
C13 C18 C17 121.4(5) . . ?
C17 C18 H18 119.3 . . ?
C16 C17 C18 119.9(5) . . ?
C16 C17 H17 120.0 . . ?
C18 C17 H17 120.0 . . ?
C8 C7 H7 120.5 . . ?
C6 C7 C8 119.0(6) . . ?
C6 C7 H7 120.5 . . ?
C13 C14 H14 120.1 . . ?
C15 C14 C13 119.7(5) . . ?
C15 C14 H14 120.1 . . ?
C5 C6 H6 120.1 . . ?
C7 C6 C5 119.8(6) . . ?
C7 C6 H6 120.1 . . ?
C16 C15 H15 119.4 . . ?
C14 C15 C16 121.3(6) . . ?
C14 C15 H15 119.4 . . ?

loop_
_geom_bond_atom_site_label_1
_geom_bond_atom_site_label_2
_geom_bond_distance
_geom_bond_site_symmetry_2
_geom_bond_publ_flag
As10 C1 1.933(5) . ?
As10 C13 1.963(4) . ?
As10 C11 1.969(5) . ?
S9 C1 1.719(5) . ?
S9 C8 1.745(5) . ?
C19 C19 1.446(9) 2_667 ?
C19 C11 1.412(7) 2_667 ?
C19 C20 1.423(8) . ?
C2 C1 1.372(6) . ?
C2 C3 1.446(7) . ?
C2 C12 1.466(7) . ?
C13 C18 1.366(7) . ?
C13 C14 1.379(7) . ?
C11 C12 1.382(7) . ?
C3 C8 1.410(8) . ?
C3 C4 1.414(7) . ?
C20 H20 0.9300 . ?
C20 C21 1.365(8) . ?
C21 H21 0.9300 . ?
C21 C12 1.423(6) . ?
C8 C7 1.388(8) . ?
C4 H4 0.9300 . ?
C4 C5 1.394(9) . ?
C5 H5 0.9300 . ?
C5 C6 1.393(10) . ?
C16 H16 0.9300 . ?
C16 C17 1.334(9) . ?
C16 C15 1.373(9) . ?
C18 H18 0.9300 . ?
C18 C17 1.391(9) . ?
C17 H17 0.9300 . ?
C7 H7 0.9300 . ?
C7 C6 1.378(8) . ?
C14 H14 0.9300 . ?
C14 C15 1.371(8) . ?
C6 H6 0.9300 . ?
C15 H15 0.9300 . ?

loop_
_geom_torsion_atom_site_label_1
_geom_torsion_atom_site_label_2
_geom_torsion_atom_site_label_3
_geom_torsion_atom_site_label_4
_geom_torsion
_geom_torsion_site_symmetry_1
_geom_torsion_site_symmetry_2
_geom_torsion_site_symmetry_3
_geom_torsion_site_symmetry_4
_geom_torsion_publ_flag
As10 C13 C18 C17 -178.4(5) . . . . ?
As10 C13 C14 C15 178.9(6) . . . . ?
As10 C11 C12 C2 -1.5(5) . . . . ?
As10 C11 C12 C21 -179.7(3) . . . . ?
S9 C8 C7 C6 178.4(4) . . . . ?
C19 C19 C20 C21 1.4(8) 2_667 . . . ?
C19 C11 C12 C2 -178.8(4) 2_667 . . . ?
C19 C11 C12 C21 3.0(6) 2_667 . . . ?
C19 C20 C21 C12 -0.6(7) . . . . ?
C2 C3 C8 S9 1.3(5) . . . . ?
C2 C3 C8 C7 -179.3(4) . . . . ?
C2 C3 C4 C5 179.9(4) . . . . ?
C1 S9 C8 C3 -0.8(3) . . . . ?
C1 S9 C8 C7 179.8(5) . . . . ?
C1 C2 C3 C8 -1.1(5) . . . . ?
C1 C2 C3 C4 178.6(4) . . . . ?
C1 C2 C12 C11 -3.3(5) . . . . ?
C1 C2 C12 C21 174.8(4) . . . . ?
C13 C18 C17 C16 -0.7(10) . . . . ?
C13 C14 C15 C16 -0.3(13) . . . . ?
C11 C19 C20 C21 -178.7(4) 2_667 . . . ?
C3 C2 C1 As10 -172.8(3) . . . . ?
C3 C2 C1 S9 0.5(4) . . . . ?
C3 C2 C12 C11 175.9(4) . . . . ?
C3 C2 C12 C21 -6.0(7) . . . . ?
C3 C8 C7 C6 -0.9(8) . . . . ?
C3 C4 C5 C6 -0.1(7) . . . . ?
C20 C21 C12 C2 -179.6(4) . . . . ?
C20 C21 C12 C11 -1.6(6) . . . . ?
C12 C2 C1 As10 6.6(5) . . . . ?
C12 C2 C1 S9 179.9(3) . . . . ?
C12 C2 C3 C8 179.6(4) . . . . ?
C12 C2 C3 C4 -0.6(8) . . . . ?
C8 S9 C1 As10 172.0(3) . . . . ?
C8 S9 C1 C2 0.2(3) . . . . ?
C8 C3 C4 C5 -0.3(6) . . . . ?
C8 C7 C6 C5 0.4(9) . . . . ?
C4 C3 C8 S9 -178.5(3) . . . . ?
C4 C3 C8 C7 0.9(7) . . . . ?
C4 C5 C6 C7 0.1(8) . . . . ?
C18 C13 C14 C15 -0.8(10) . . . . ?
C17 C16 C15 C14 1.0(13) . . . . ?
C14 C13 C18 C17 1.3(9) . . . . ?
C15 C16 C17 C18 -0.4(10) . . . . ?

loop_
_exptl_oxdiff_crystal_face_indexfrac_h
_exptl_oxdiff_crystal_face_indexfrac_k
_exptl_oxdiff_crystal_face_indexfrac_l
_exptl_oxdiff_crystal_face_x
_exptl_oxdiff_crystal_face_y
_exptl_oxdiff_crystal_face_z
-0.1649 -5.4485 -0.3582 -0.6382 0.0837 0.7653
2.3149 -0.1387 -5.9134 0.8627 -0.1134 0.4929
-0.2757 5.5684 1.4972 0.4838 -0.0634 -0.8729
-2.2945 -0.2018 5.8129 -0.8909 0.1171 -0.4388
1.4071 -4.9053 -4.1442 -0.0002 0.0091 1.0000
4.0230 0.1163 4.5233 -0.0783 0.9918 0.1014
-2.2809 4.6130 2.8525 0.0187 -0.2427 -0.9699
-3.9818 -0.3109 -4.7037 0.0785 -0.9950 -0.0622
